data_4340324
loop_
_publ_author_name
'He, Yuan-Chun'
'Yang, Jin'
'Liu, Ying-Ying'
'Ma, Jian-Fang'

_publ_section_title
;
 Series of solvent-induced single-crystal to single-crystal
 transformations with different sizes of solvent molecules.
;
_journal_issue 14
_journal_name_full 'Inorganic chemistry'
_journal_page_first 7527
_journal_page_last 7533
_journal_paper_doi 10.1021/ic5008457
_journal_volume 53
_journal_year 2014
_chemical_formula_moiety 'C34 H40 Cu3 N26 O4'
_chemical_formula_sum 'C34 H40 Cu3 N26 O4'
_chemical_formula_weight 1067.54
_chemical_name_systematic
;
 ?
;
_space_group_IT_number 14
_symmetry_cell_setting monoclinic
_symmetry_space_group_name_Hall '-P 2yn'
_symmetry_space_group_name_H-M 'P 1 21/n 1'
_atom_sites_solution_hydrogens geom
_atom_sites_solution_primary direct
_atom_sites_solution_secondary difmap
_audit_creation_method SHELXL-97
_cell_angle_alpha 90.00
_cell_angle_beta 93.613(6)
_cell_angle_gamma 90.00
_cell_formula_units_Z 2
_cell_length_a 13.5980(8)
_cell_length_b 15.0950(8)
_cell_length_c 15.2510(10)
_cell_measurement_reflns_used 3721
_cell_measurement_temperature 293(2)
_cell_measurement_theta_max 24.9728
_cell_measurement_theta_min 2.9960
_cell_volume 3124.2(3)
_computing_cell_refinement CrysAlis
_computing_data_collection 'CrysAlis (Oxford Diffraction, 2006)'
_computing_data_reduction CrysAlis
_computing_structure_refinement 'SHELXL-97 (Sheldrick, 2008)'
_computing_structure_solution 'SHELXL-97 (Sheldrick, 2008)'
_diffrn_ambient_temperature 293(2)
_diffrn_detector_area_resol_mean 10.0
_diffrn_measured_fraction_theta_full 0.970
_diffrn_measured_fraction_theta_max 0.970
_diffrn_measurement_device_type 'Oxford Diffraction Gemini R Ultra'
_diffrn_measurement_method '\w scan'
_diffrn_radiation_monochromator graphite
_diffrn_radiation_source 'fine-focus sealed tube'
_diffrn_radiation_type MoK\a
_diffrn_radiation_wavelength 0.71069
_diffrn_reflns_av_R_equivalents 0.0624
_diffrn_reflns_av_sigmaI/netI 0.1040
_diffrn_reflns_limit_h_max 16
_diffrn_reflns_limit_h_min -13
_diffrn_reflns_limit_k_max 17
_diffrn_reflns_limit_k_min -15
_diffrn_reflns_limit_l_max 16
_diffrn_reflns_limit_l_min -18
_diffrn_reflns_number 11374
_diffrn_reflns_theta_full 25.00
_diffrn_reflns_theta_max 25.02
_diffrn_reflns_theta_min 3.29
_exptl_absorpt_coefficient_mu 1.062
_exptl_absorpt_correction_T_max 0.7771
_exptl_absorpt_correction_T_min 0.6759
_exptl_absorpt_correction_type multi-scan
_exptl_absorpt_process_details
;
CrysAlis (Oxford Diffraction, 2006) 
;
_exptl_crystal_colour green
_exptl_crystal_density_diffrn 1.135
_exptl_crystal_density_method 'not measured'
_exptl_crystal_description block
_exptl_crystal_F_000 1090
_exptl_crystal_size_max 0.40
_exptl_crystal_size_mid 0.27
_exptl_crystal_size_min 0.25
_refine_diff_density_max 1.149
_refine_diff_density_min -0.686
_refine_diff_density_rms 0.106
_refine_ls_extinction_method none
_refine_ls_goodness_of_fit_ref 1.030
_refine_ls_hydrogen_treatment mixed
_refine_ls_matrix_type full
_refine_ls_number_parameters 304
_refine_ls_number_reflns 5354
_refine_ls_number_restraints 2
_refine_ls_restrained_S_all 1.030
_refine_ls_R_factor_all 0.1039
_refine_ls_R_factor_gt 0.0683
_refine_ls_shift/su_max 0.000
_refine_ls_shift/su_mean 0.000
_refine_ls_structure_factor_coef Fsqd
_refine_ls_weighting_details 'calc w=1/[\s^2^(Fo^2^)+(0.0927P)^2^+0.0000P] where P=(Fo^2^+2Fc^2^)/3'
_refine_ls_weighting_scheme calc
_refine_ls_wR_factor_gt 0.1632
_refine_ls_wR_factor_ref 0.1903
_reflns_number_gt 3618
_reflns_number_total 5354
_reflns_threshold_expression >2\s(I)
_cod_data_source_file ic5008457_si_002.cif
_cod_data_source_block Compound-(1f)
_cod_depositor_comments 'Adding full bibliography for 4340318--4340326.cif.'
_cod_original_sg_symbol_H-M 'P 21/n'
_cod_database_code 4340324

loop_
_symmetry_equiv_pos_as_xyz
'x, y, z'
'-x+1/2, y+1/2, -z+1/2'
'-x, -y, -z'
'x-1/2, -y-1/2, z-1/2'

loop_
_atom_site_label
_atom_site_type_symbol
_atom_site_fract_x
_atom_site_fract_y
_atom_site_fract_z
_atom_site_U_iso_or_equiv
_atom_site_adp_type
_atom_site_occupancy
_atom_site_symmetry_multiplicity
_atom_site_calc_flag
_atom_site_refinement_flags
Cu1 Cu 0.0000 0.0000 0.5000 0.0252(3) Uani 1 2 d S
Cu2 Cu 0.05454(4) -0.18615(4) 0.39589(4) 0.0298(2) Uani 1 1 d .
C1 C 0.3170(5) 0.1585(4) 0.1221(4) 0.0519(16) Uani 1 1 d .
H1 H 0.3391 0.1429 0.0677 0.062 Uiso 1 1 calc R
C2 C 0.2581(5) 0.0998(4) 0.1639(4) 0.0495(15) Uani 1 1 d .
H2 H 0.2414 0.0456 0.1381 0.059 Uiso 1 1 calc R
C3 C 0.2241(4) 0.1221(3) 0.2443(3) 0.0346(12) Uani 1 1 d .
C4 C 0.2514(5) 0.2027(4) 0.2794(4) 0.0519(16) Uani 1 1 d .
H4 H 0.2295 0.2202 0.3333 0.062 Uiso 1 1 calc R
C5 C 0.3107(5) 0.2571(4) 0.2349(4) 0.0484(15) Uani 1 1 d .
H5 H 0.3293 0.3111 0.2601 0.058 Uiso 1 1 calc R
C6 C 0.1628(4) 0.0619(3) 0.2935(3) 0.0328(12) Uani 1 1 d .
C7 C -0.4198(6) 0.1867(4) 0.1930(4) 0.064(2) Uani 1 1 d .
H7 H -0.4438 0.1500 0.1476 0.077 Uiso 1 1 calc R
C8 C -0.3496(5) 0.1539(4) 0.2530(4) 0.063(2) Uani 1 1 d .
H8 H -0.3251 0.0968 0.2471 0.075 Uiso 1 1 calc R
C9 C -0.3164(4) 0.2066(4) 0.3218(3) 0.0372(13) Uani 1 1 d .
C10 C -0.3549(6) 0.2891(4) 0.3265(4) 0.068(2) Uani 1 1 d .
H10 H -0.3352 0.3258 0.3733 0.081 Uiso 1 1 calc R
C11 C -0.4220(5) 0.3186(4) 0.2635(5) 0.065(2) Uani 1 1 d .
H11 H -0.4458 0.3762 0.2674 0.078 Uiso 1 1 calc R
C12 C -0.2389(4) 0.1727(3) 0.3865(3) 0.0366(13) Uani 1 1 d .
N1 N 0.3436(3) 0.2364(3) 0.1560(3) 0.0378(11) Uani 1 1 d .
N2 N 0.1499(3) -0.0236(3) 0.2753(3) 0.0353(10) Uani 1 1 d .
N3 N 0.0922(3) -0.0521(3) 0.3375(3) 0.0326(10) Uani 1 1 d .
N4 N 0.0731(3) 0.0141(3) 0.3898(3) 0.0300(10) Uani 1 1 d .
N5 N 0.1165(3) 0.0869(3) 0.3643(3) 0.0371(11) Uani 1 1 d .
N6 N -0.4548(3) 0.2680(3) 0.1967(3) 0.0371(11) Uani 1 1 d .
N7 N -0.1921(4) 0.0962(3) 0.3778(3) 0.0447(12) Uani 1 1 d .
N8 N -0.1304(3) 0.0917(3) 0.4482(3) 0.0397(11) Uani 1 1 d .
N9 N -0.1394(3) 0.1648(3) 0.4950(3) 0.0349(10) Uani 1 1 d .
N10 N -0.2091(3) 0.2171(3) 0.4580(3) 0.0404(11) Uani 1 1 d .
N11 N -0.0520(3) -0.1171(2) 0.4503(3) 0.0280(9) Uani 1 1 d .
N12 N -0.1358(4) -0.1363(3) 0.4449(4) 0.0536(14) Uani 1 1 d .
N13 N -0.2180(4) -0.1567(6) 0.4391(6) 0.121(3) Uani 1 1 d .
OC1' O 0.184(2) -0.0538(18) -0.022(2) 0.273(12) Uani 0.17 1 d P
OC2' O 0.135(3) -0.124(2) 0.0233(14) 0.253(12) Uani 0.17 1 d P
OC3' O 0.059(3) -0.159(2) -0.014(4) 0.45(4) Uani 0.17 1 d P
OC4' O 0.028(4) -0.176(2) -0.105(4) 0.65(7) Uani 0.17 1 d P
OC5' O 0.073(2) -0.103(3) -0.1451(17) 0.270(14) Uani 0.17 1 d P
OC6' O 0.154(3) -0.0484(17) -0.117(2) 0.260(10) Uani 0.17 1 d P
OC1 C 0.184(2) -0.0538(18) -0.022(2) 0.273(12) Uani 0.83 1 d P
OC2 C 0.135(3) -0.124(2) 0.0233(14) 0.253(12) Uani 0.83 1 d P
OC3 C 0.059(3) -0.159(2) -0.014(4) 0.45(4) Uani 0.83 1 d PD
OC4 C 0.028(4) -0.176(2) -0.105(4) 0.65(7) Uani 0.83 1 d PD
OC5 C 0.073(2) -0.103(3) -0.1451(17) 0.270(14) Uani 0.83 1 d PD
OC6 C 0.154(3) -0.0484(17) -0.117(2) 0.260(10) Uani 0.83 1 d P
O1W O -0.0077(9) -0.3482(12) 0.5205(12) 0.287(8) Uani 1 1 d .

loop_
_atom_site_aniso_label
_atom_site_aniso_U_11
_atom_site_aniso_U_22
_atom_site_aniso_U_33
_atom_site_aniso_U_23
_atom_site_aniso_U_13
_atom_site_aniso_U_12
Cu1 0.0296(5) 0.0234(5) 0.0233(5) -0.0009(3) 0.0077(4) -0.0017(3)
Cu2 0.0325(4) 0.0308(4) 0.0257(4) -0.0064(2) -0.0004(3) 0.0053(3)
C1 0.078(4) 0.042(3) 0.038(4) -0.005(3) 0.024(3) -0.018(3)
C2 0.072(4) 0.040(3) 0.038(3) -0.005(3) 0.018(3) -0.014(3)
C3 0.045(3) 0.029(3) 0.031(3) 0.007(2) 0.011(2) 0.002(2)
C4 0.082(4) 0.040(3) 0.037(3) -0.010(3) 0.030(3) -0.014(3)
C5 0.068(4) 0.038(3) 0.041(4) -0.009(3) 0.019(3) -0.022(3)
C6 0.044(3) 0.028(3) 0.027(3) 0.001(2) 0.010(2) -0.006(2)
C7 0.093(5) 0.042(4) 0.051(4) -0.003(3) -0.040(4) 0.010(3)
C8 0.088(5) 0.036(3) 0.059(4) -0.005(3) -0.036(4) 0.017(3)
C9 0.042(3) 0.044(3) 0.024(3) 0.001(2) -0.007(2) -0.001(3)
C10 0.091(5) 0.057(4) 0.050(4) -0.022(3) -0.036(4) 0.030(4)
C11 0.072(4) 0.048(4) 0.070(5) -0.013(3) -0.032(4) 0.020(3)
C12 0.044(3) 0.037(3) 0.028(3) -0.003(2) -0.005(3) 0.007(3)
N1 0.045(3) 0.039(3) 0.031(3) 0.009(2) 0.011(2) -0.004(2)
N2 0.049(3) 0.032(2) 0.027(2) 0.0059(19) 0.012(2) -0.008(2)
N3 0.041(2) 0.026(2) 0.033(3) 0.0017(18) 0.014(2) -0.0002(19)
N4 0.029(2) 0.026(2) 0.035(3) -0.0031(18) 0.0077(19) -0.0013(18)
N5 0.049(3) 0.030(2) 0.034(3) -0.0001(19) 0.019(2) -0.009(2)
N6 0.042(2) 0.036(3) 0.032(3) 0.005(2) -0.007(2) -0.004(2)
N7 0.060(3) 0.046(3) 0.026(3) -0.006(2) -0.015(2) 0.010(2)
N8 0.045(3) 0.037(2) 0.036(3) -0.007(2) -0.006(2) 0.007(2)
N9 0.038(2) 0.038(2) 0.029(2) -0.006(2) -0.001(2) 0.011(2)
N10 0.045(3) 0.041(2) 0.034(3) -0.002(2) -0.011(2) 0.011(2)
N11 0.023(2) 0.027(2) 0.035(2) -0.0036(18) 0.0078(18) -0.0064(18)
N12 0.042(3) 0.052(3) 0.067(4) -0.027(3) 0.009(3) -0.008(3)
N13 0.045(4) 0.140(7) 0.178(9) -0.084(6) 0.020(4) -0.029(4)
OC1' 0.33(3) 0.24(2) 0.23(3) -0.02(2) -0.08(2) -0.05(2)
OC2' 0.37(4) 0.24(3) 0.153(16) 0.028(18) 0.06(2) 0.02(3)
OC3' 0.35(4) 0.24(3) 0.78(11) -0.13(5) 0.31(6) -0.16(3)
OC4' 0.70(10) 0.22(4) 0.98(16) -0.24(6) -0.27(11) 0.16(5)
OC5' 0.27(3) 0.28(3) 0.25(3) -0.02(2) -0.10(2) -0.03(2)
OC6' 0.36(4) 0.24(2) 0.19(2) -0.025(19) 0.08(2) 0.01(3)
OC1 0.33(3) 0.24(2) 0.23(3) -0.02(2) -0.08(2) -0.05(2)
OC2 0.37(4) 0.24(3) 0.153(16) 0.028(18) 0.06(2) 0.02(3)
OC3 0.35(4) 0.24(3) 0.78(11) -0.13(5) 0.31(6) -0.16(3)
OC4 0.70(10) 0.22(4) 0.98(16) -0.24(6) -0.27(11) 0.16(5)
OC5 0.27(3) 0.28(3) 0.25(3) -0.02(2) -0.10(2) -0.03(2)
OC6 0.36(4) 0.24(2) 0.19(2) -0.025(19) 0.08(2) 0.01(3)
O1W 0.199(11) 0.293(18) 0.36(2) 0.000(14) -0.066(13) -0.042(11)

loop_
_atom_type_symbol
_atom_type_description
_atom_type_scat_dispersion_real
_atom_type_scat_dispersion_imag
_atom_type_scat_source
C C 0.0033 0.0016 'International Tables Vol C Tables 4.2.6.8 and 6.1.1.4'
H H 0.0000 0.0000 'International Tables Vol C Tables 4.2.6.8 and 6.1.1.4'
N N 0.0061 0.0033 'International Tables Vol C Tables 4.2.6.8 and 6.1.1.4'
O O 0.0106 0.0060 'International Tables Vol C Tables 4.2.6.8 and 6.1.1.4'
Cu Cu 0.3201 1.2651 'International Tables Vol C Tables 4.2.6.8 and 6.1.1.4'

loop_
_geom_angle_atom_site_label_1
_geom_angle_atom_site_label_2
_geom_angle_atom_site_label_3
_geom_angle
_geom_angle_site_symmetry_1
_geom_angle_site_symmetry_3
N4 Cu1 N4 180.0 3_556 .
N4 Cu1 N11 87.67(16) 3_556 3_556
N4 Cu1 N11 92.33(16) . 3_556
N4 Cu1 N11 92.33(16) 3_556 .
N4 Cu1 N11 87.67(16) . .
N11 Cu1 N11 180.00(10) 3_556 .
N4 Cu1 N8 86.66(16) 3_556 .
N4 Cu1 N8 93.34(16) . .
N11 Cu1 N8 81.36(15) 3_556 .
N11 Cu1 N8 98.64(15) . .
N4 Cu1 N8 93.34(16) 3_556 3_556
N4 Cu1 N8 86.66(16) . 3_556
N11 Cu1 N8 98.64(15) 3_556 3_556
N11 Cu1 N8 81.36(15) . 3_556
N8 Cu1 N8 180.000(1) . 3_556
N9 Cu2 N11 88.02(17) 3_556 .
N9 Cu2 N1 92.64(17) 3_556 2_545
N11 Cu2 N1 175.79(17) . 2_545
N9 Cu2 N6 165.77(19) 3_556 2_445
N11 Cu2 N6 89.79(17) . 2_445
N1 Cu2 N6 88.54(18) 2_545 2_445
N9 Cu2 N3 92.84(17) 3_556 .
N11 Cu2 N3 83.48(15) . .
N1 Cu2 N3 100.63(17) 2_545 .
N6 Cu2 N3 100.89(17) 2_445 .
N1 C1 C2 122.8(6) . .
N1 C1 H1 118.6 . .
C2 C1 H1 118.6 . .
C1 C2 C3 119.4(5) . .
C1 C2 H2 120.3 . .
C3 C2 H2 120.3 . .
C4 C3 C2 117.8(5) . .
C4 C3 C6 119.8(5) . .
C2 C3 C6 122.3(5) . .
C5 C4 C3 119.6(5) . .
C5 C4 H4 120.2 . .
C3 C4 H4 120.2 . .
N1 C5 C4 123.2(5) . .
N1 C5 H5 118.4 . .
C4 C5 H5 118.4 . .
N2 C6 N5 112.3(4) . .
N2 C6 C3 124.4(5) . .
N5 C6 C3 123.2(4) . .
N6 C7 C8 123.1(6) . .
N6 C7 H7 118.5 . .
C8 C7 H7 118.5 . .
C9 C8 C7 118.8(5) . .
C9 C8 H8 120.6 . .
C7 C8 H8 120.6 . .
C10 C9 C8 117.7(5) . .
C10 C9 C12 122.8(5) . .
C8 C9 C12 119.5(5) . .
C9 C10 C11 120.6(6) . .
C9 C10 H10 119.7 . .
C11 C10 H10 119.7 . .
N6 C11 C10 122.1(6) . .
N6 C11 H11 118.9 . .
C10 C11 H11 118.9 . .
N10 C12 N7 113.6(4) . .
N10 C12 C9 122.7(5) . .
N7 C12 C9 123.7(5) . .
C1 N1 C5 117.2(5) . .
C1 N1 Cu2 122.6(4) . 2
C5 N1 Cu2 119.5(4) . 2
C6 N2 N3 103.9(4) . .
N4 N3 N2 109.4(4) . .
N4 N3 Cu2 112.3(3) . .
N2 N3 Cu2 135.8(3) . .
N3 N4 N5 110.3(4) . .
N3 N4 Cu1 123.4(3) . .
N5 N4 Cu1 126.0(3) . .
N4 N5 C6 104.2(4) . .
C7 N6 C11 117.6(5) . .
C7 N6 Cu2 121.2(4) . 2_455
C11 N6 Cu2 121.2(4) . 2_455
N8 N7 C12 104.2(4) . .
N7 N8 N9 108.7(4) . .
N7 N8 Cu1 137.0(3) . .
N9 N8 Cu1 113.8(3) . .
N8 N9 N10 110.6(4) . .
N8 N9 Cu2 121.2(3) . 3_556
N10 N9 Cu2 128.2(3) . 3_556
C12 N10 N9 102.8(4) . .
N12 N11 Cu2 124.5(3) . .
N12 N11 Cu1 123.6(3) . .
Cu2 N11 Cu1 111.29(18) . .
N13 N12 N11 178.8(6) . .
OC2' OC1' OC6' 114(2) . .
OC3' OC2' OC1' 119(3) . .
OC2' OC3' OC4' 134(4) . .
OC5' OC4' OC3' 100(3) . .
OC6' OC5' OC4' 132(3) . .
OC5' OC6' OC1' 115(3) . .

loop_
_geom_bond_atom_site_label_1
_geom_bond_atom_site_label_2
_geom_bond_distance
_geom_bond_site_symmetry_2
Cu1 N4 2.018(4) 3_556
Cu1 N4 2.018(4) .
Cu1 N11 2.033(4) 3_556
Cu1 N11 2.033(4) .
Cu1 N8 2.347(4) .
Cu1 N8 2.347(4) 3_556
Cu2 N9 1.990(4) 3_556
Cu2 N11 2.006(4) .
Cu2 N1 2.013(4) 2_545
Cu2 N6 2.017(4) 2_445
Cu2 N3 2.282(4) .
C1 N1 1.326(7) .
C1 C2 1.378(8) .
C1 H1 0.9300 .
C2 C3 1.380(7) .
C2 H2 0.9300 .
C3 C4 1.371(8) .
C3 C6 1.470(7) .
C4 C5 1.362(8) .
C4 H4 0.9300 .
C5 N1 1.345(7) .
C5 H5 0.9300 .
C6 N2 1.329(6) .
C6 N5 1.338(6) .
C7 N6 1.318(7) .
C7 C8 1.373(8) .
C7 H7 0.9300 .
C8 C9 1.371(8) .
C8 H8 0.9300 .
C9 C10 1.354(8) .
C9 C12 1.489(7) .
C10 C11 1.358(8) .
C10 H10 0.9300 .
C11 N6 1.329(7) .
C11 H11 0.9300 .
C12 N10 1.321(6) .
C12 N7 1.329(7) .
N1 Cu2 2.013(4) 2
N2 N3 1.339(6) .
N3 N4 1.314(6) .
N4 N5 1.317(5) .
N6 Cu2 2.017(4) 2_455
N7 N8 1.322(6) .
N8 N9 1.324(6) .
N9 N10 1.332(6) .
N9 Cu2 1.990(4) 3_556
N11 N12 1.174(6) .
N12 N13 1.157(7) .
OC1' OC2' 1.45(3) .
OC1' OC6' 1.48(3) .
OC2' OC3' 1.26(4) .
OC3' OC4' 1.44(2) .
OC4' OC5' 1.43(2) .
OC5' OC6' 1.42(3) .

loop_
_geom_torsion_atom_site_label_1
_geom_torsion_atom_site_label_2
_geom_torsion_atom_site_label_3
_geom_torsion_atom_site_label_4
_geom_torsion
_geom_torsion_site_symmetry_1
_geom_torsion_site_symmetry_4
N1 C1 C2 C3 0.4(10) . .
C1 C2 C3 C4 -0.2(9) . .
C1 C2 C3 C6 -178.6(5) . .
C2 C3 C4 C5 -0.5(9) . .
C6 C3 C4 C5 178.0(5) . .
C3 C4 C5 N1 1.1(10) . .
C4 C3 C6 N2 -164.9(6) . .
C2 C3 C6 N2 13.5(8) . .
C4 C3 C6 N5 12.4(8) . .
C2 C3 C6 N5 -169.2(5) . .
N6 C7 C8 C9 2.2(12) . .
C7 C8 C9 C10 -0.1(11) . .
C7 C8 C9 C12 -178.8(6) . .
C8 C9 C10 C11 -1.8(11) . .
C12 C9 C10 C11 176.8(7) . .
C9 C10 C11 N6 1.9(13) . .
C10 C9 C12 N10 6.9(10) . .
C8 C9 C12 N10 -174.5(6) . .
C10 C9 C12 N7 -172.1(7) . .
C8 C9 C12 N7 6.5(9) . .
C2 C1 N1 C5 0.1(9) . .
C2 C1 N1 Cu2 170.6(5) . 2
C4 C5 N1 C1 -0.9(9) . .
C4 C5 N1 Cu2 -171.6(5) . 2
N5 C6 N2 N3 0.5(6) . .
C3 C6 N2 N3 178.1(5) . .
C6 N2 N3 N4 -0.3(5) . .
C6 N2 N3 Cu2 -160.4(4) . .
N9 Cu2 N3 N4 -55.5(3) 3_556 .
N11 Cu2 N3 N4 32.2(3) . .
N1 Cu2 N3 N4 -148.8(3) 2_545 .
N6 Cu2 N3 N4 120.7(3) 2_445 .
N9 Cu2 N3 N2 104.1(5) 3_556 .
N11 Cu2 N3 N2 -168.2(5) . .
N1 Cu2 N3 N2 10.9(5) 2_545 .
N6 Cu2 N3 N2 -79.6(5) 2_445 .
N2 N3 N4 N5 0.0(5) . .
Cu2 N3 N4 N5 165.2(3) . .
N2 N3 N4 Cu1 -173.8(3) . .
Cu2 N3 N4 Cu1 -8.7(4) . .
N4 Cu1 N4 N3 -79(100) 3_556 .
N11 Cu1 N4 N3 160.9(4) 3_556 .
N11 Cu1 N4 N3 -19.1(4) . .
N8 Cu1 N4 N3 -117.6(4) . .
N8 Cu1 N4 N3 62.4(4) 3_556 .
N4 Cu1 N4 N5 108(100) 3_556 .
N11 Cu1 N4 N5 -12.0(4) 3_556 .
N11 Cu1 N4 N5 168.0(4) . .
N8 Cu1 N4 N5 69.5(4) . .
N8 Cu1 N4 N5 -110.5(4) 3_556 .
N3 N4 N5 C6 0.3(5) . .
Cu1 N4 N5 C6 173.9(3) . .
N2 C6 N5 N4 -0.5(6) . .
C3 C6 N5 N4 -178.1(5) . .
C8 C7 N6 C11 -2.1(11) . .
C8 C7 N6 Cu2 177.9(6) . 2_455
C10 C11 N6 C7 0.1(11) . .
C10 C11 N6 Cu2 -180.0(6) . 2_455
N10 C12 N7 N8 0.7(7) . .
C9 C12 N7 N8 179.8(5) . .
C12 N7 N8 N9 -1.6(6) . .
C12 N7 N8 Cu1 -172.0(4) . .
N4 Cu1 N8 N7 -126.2(5) 3_556 .
N4 Cu1 N8 N7 53.8(5) . .
N11 Cu1 N8 N7 145.6(6) 3_556 .
N11 Cu1 N8 N7 -34.4(6) . .
N8 Cu1 N8 N7 64(100) 3_556 .
N4 Cu1 N8 N9 63.6(4) 3_556 .
N4 Cu1 N8 N9 -116.4(4) . .
N11 Cu1 N8 N9 -24.5(4) 3_556 .
N11 Cu1 N8 N9 155.5(4) . .
N8 Cu1 N8 N9 -106(100) 3_556 .
N7 N8 N9 N10 1.9(6) . .
Cu1 N8 N9 N10 174.8(3) . .
N7 N8 N9 Cu2 -177.4(4) . 3_556
Cu1 N8 N9 Cu2 -4.5(5) . 3_556
N7 C12 N10 N9 0.4(7) . .
C9 C12 N10 N9 -178.7(5) . .
N8 N9 N10 C12 -1.4(6) . .
Cu2 N9 N10 C12 177.9(4) 3_556 .
N9 Cu2 N11 N12 -139.6(5) 3_556 .
N1 Cu2 N11 N12 -40(3) 2_545 .
N6 Cu2 N11 N12 26.3(5) 2_445 .
N3 Cu2 N11 N12 127.3(5) . .
N9 Cu2 N11 Cu1 49.1(2) 3_556 .
N1 Cu2 N11 Cu1 148(2) 2_545 .
N6 Cu2 N11 Cu1 -145.0(2) 2_445 .
N3 Cu2 N11 Cu1 -44.00(19) . .
N4 Cu1 N11 N12 51.6(5) 3_556 .
N4 Cu1 N11 N12 -128.4(5) . .
N11 Cu1 N11 N12 -68(86) 3_556 .
N8 Cu1 N11 N12 -35.4(5) . .
N8 Cu1 N11 N12 144.6(5) 3_556 .
N4 Cu1 N11 Cu2 -137.1(2) 3_556 .
N4 Cu1 N11 Cu2 42.9(2) . .
N11 Cu1 N11 Cu2 103(83) 3_556 .
N8 Cu1 N11 Cu2 136.0(2) . .
N8 Cu1 N11 Cu2 -44.0(2) 3_556 .
Cu2 N11 N12 N13 20(40) . .
Cu1 N11 N12 N13 -170(100) . .
OC6' OC1' OC2' OC3' -15(5) . .
OC1' OC2' OC3' OC4' 31(7) . .
OC2' OC3' OC4' OC5' -31(7) . .
OC3' OC4' OC5' OC6' 23(6) . .
OC4' OC5' OC6' OC1' -17(6) . .
OC2' OC1' OC6' OC5' 9(4) . .
